data_7704819
loop_
_publ_author_name
'Gao, Wen-Yang'
'Van Trieste Iii, Gerard Pierre'
'Powers, David C.'

_publ_section_title
;
 Synthesis of atomically precise single-crystalline Ru<sub>2</sub>-based
 coordination polymers.
;
_journal_issue 45
_journal_name_full 'Dalton transactions (Cambridge, England : 2003)'
_journal_page_first 16077
_journal_page_last 16081
_journal_paper_doi 10.1039/d0dt02233k
_journal_volume 49
_journal_year 2020
_chemical_formula_moiety '0.17(C216 H72 Ag12 N48 O60 Ru12), 2(C0.33 F O S0.33)'
_chemical_formula_sum 'C36.67 H12 Ag2 F2 N8 O12 Ru2 S0.67'
_chemical_formula_weight 1233.80
_chemical_name_common Ag_2c
_space_group_crystal_system monoclinic
_space_group_IT_number 12
_space_group_name_Hall '-C 2y'
_space_group_name_H-M_alt 'C 1 2/m 1'
_atom_sites_solution_hydrogens geom
_atom_sites_solution_primary dual
_audit_block_doi 10.5517/ccdc.csd.cc25j1vm
_audit_creation_date 2020-06-21
_audit_creation_method
;
Olex2 1.2
(compiled 2018.05.29 svn.r3508 for OlexSys, GUI svn.r5506)
;
_audit_update_record
;
2020-06-22 deposited with the CCDC.	2020-07-13 downloaded from the CCDC.
;
_cell_angle_alpha 90
_cell_angle_beta 91.362(2)
_cell_angle_gamma 90
_cell_formula_units_Z 6
_cell_length_a 18.862(2)
_cell_length_b 26.135(3)
_cell_length_c 20.514(2)
_cell_measurement_reflns_used 8448
_cell_measurement_temperature 110(2)
_cell_measurement_theta_max 11.58
_cell_measurement_theta_min 2.23
_cell_volume 10109.7(19)
_computing_cell_refinement 'SAINT V8.38A (?, 2016)'
_computing_data_reduction 'SAINT V8.38A (?, 2016)'
_computing_molecular_graphics 'Olex2 (Dolomanov et al., 2009)'
_computing_publication_material 'Olex2 (Dolomanov et al., 2009)'
_computing_structure_refinement 'ShelXL (Sheldrick, 2015)'
_computing_structure_solution 'ShelXT (Sheldrick, 2015)'
_diffrn_ambient_temperature 110.15
_diffrn_measured_fraction_theta_full 0.999
_diffrn_measured_fraction_theta_max 0.999
_diffrn_measurement_device_type 'Pilatus3 X CdTe 1M'
_diffrn_measurement_method 'phi scans'
_diffrn_radiation_type synchrotron
_diffrn_radiation_wavelength 0.41328
_diffrn_reflns_av_R_equivalents 0.0942
_diffrn_reflns_av_unetI/netI 0.0629
_diffrn_reflns_Laue_measured_fraction_full 0.999
_diffrn_reflns_Laue_measured_fraction_max 0.999
_diffrn_reflns_limit_h_max 19
_diffrn_reflns_limit_h_min -19
_diffrn_reflns_limit_k_max 27
_diffrn_reflns_limit_k_min -27
_diffrn_reflns_limit_l_max 21
_diffrn_reflns_limit_l_min -21
_diffrn_reflns_number 73623
_diffrn_reflns_point_group_measured_fraction_full 0.999
_diffrn_reflns_point_group_measured_fraction_max 0.999
_diffrn_reflns_theta_full 12.448
_diffrn_reflns_theta_max 12.448
_diffrn_reflns_theta_min 0.906
_diffrn_source synchrotron
_diffrn_standards_number 0
_exptl_absorpt_coefficient_mu 1.423
_exptl_absorpt_correction_T_max 0.7436
_exptl_absorpt_correction_T_min 0.6247
_exptl_absorpt_correction_type multi-scan
_exptl_absorpt_process_details
;
SADABS-2016/2 (Bruker,2016/2) was used for absorption correction.
wR2(int) was 0.1204 before and 0.0728 after correction.
The Ratio of minimum to maximum transmission is 0.8401.
The \l/2 correction factor is Not present.
;
_exptl_crystal_colour orange
_exptl_crystal_density_diffrn 1.216
_exptl_crystal_description block
_exptl_crystal_F_000 3568
_exptl_crystal_size_max 0.02
_exptl_crystal_size_mid 0.02
_exptl_crystal_size_min 0.01
_refine_diff_density_max 2.799
_refine_diff_density_min -0.969
_refine_diff_density_rms 0.230
_refine_ls_extinction_method none
_refine_ls_goodness_of_fit_ref 1.509
_refine_ls_hydrogen_treatment constr
_refine_ls_matrix_type full
_refine_ls_number_parameters 454
_refine_ls_number_reflns 6171
_refine_ls_number_restraints 8
_refine_ls_restrained_S_all 1.510
_refine_ls_R_factor_all 0.1489
_refine_ls_R_factor_gt 0.1208
_refine_ls_shift/su_max 0.000
_refine_ls_shift/su_mean 0.000
_refine_ls_structure_factor_coef Fsqd
_refine_ls_weighting_details 'w=1/[\s^2^(Fo^2^)+(0.2000P)^2^] where P=(Fo^2^+2Fc^2^)/3'
_refine_ls_weighting_scheme calc
_refine_ls_wR_factor_gt 0.3450
_refine_ls_wR_factor_ref 0.3826
_reflns_Friedel_coverage 0.000
_reflns_number_gt 4119
_reflns_number_total 6171
_reflns_threshold_expression 'I > 2\s(I)'
_cod_data_source_file d0dt02233k2.cif
_cod_data_source_block Ag_2c
_cod_depositor_comments 'Adding full bibliography for 7704814--7704819.cif.'
_cod_original_cell_volume 10110(2)
_cod_original_sg_symbol_H-M 'C 2/m'
_cod_database_code 7704819
_shelx_shelxl_version_number 2018/3
_shelx_space_group_comment
;
The symmetry employed for this shelxl refinement is uniquely defined
by the following loop, which should always be used as a source of
symmetry information in preference to the above space-group names.
They are only intended as comments.
;
_olex2_refinement_description
;
1. Fixed Uiso
 At 1.2 times of:
  All C(H) groups
2. Restrained distances
 C28-F3
 1.31 with sigma of 0.02
 C28-F2
 1.31 with sigma of 0.02
 C28-F1
 1.31 with sigma of 0.02
 S1-C28
 1.79 with sigma of 0.02
 N4-C14
 1.13 with sigma of 0.02
 N6-C26
 1.13 with sigma of 0.02
 F3-F2
 2.11 with sigma of 0.04
 F1-F2
 2.11 with sigma of 0.04
3. Others
 Fixed Sof: S2(0.16667) S1(0.33333) O13(0.16667) O10(0.33333) O14(0.33333)
 F5(0.16667) O12(0.33333) O11(0.33333) F3(0.33333) F1(0.33333) F2(0.33333)
 F4(0.33333) C29(0.16667) C28(0.33333)
4.a Aromatic/amide H refined with riding coordinates:
 C6(H6), C9(H9), C3(H3), C18(H18), C27(H27), C21(H21), C12(H12), C24(H24),
 C15(H15)
;
_olex2_submission_special_instructions 'No special instructions were received'

loop_
_space_group_symop_operation_xyz
'x, y, z'
'-x, y, -z'
'x+1/2, y+1/2, z'
'-x+1/2, y+1/2, -z'
'-x, -y, -z'
'x, -y, z'
'-x+1/2, -y+1/2, -z'
'x+1/2, -y+1/2, z'

loop_
_atom_site_label
_atom_site_type_symbol
_atom_site_fract_x
_atom_site_fract_y
_atom_site_fract_z
_atom_site_U_iso_or_equiv
_atom_site_adp_type
_atom_site_occupancy
_atom_site_site_symmetry_order
_atom_site_calc_flag
_atom_site_refinement_flags_posn
_atom_site_refinement_flags_adp
_atom_site_refinement_flags_occupancy
_atom_site_disorder_assembly
_atom_site_disorder_group
Ru1 Ru 0.78422(9) 0.500000 0.32048(8) 0.0800(6) Uani 1 2 d S T P . .
Ru2 Ru 0.66360(9) 0.500000 0.31002(8) 0.0842(6) Uani 1 2 d S T P . .
Ru3 Ru 0.54172(10) 1.000000 0.96095(8) 0.0851(7) Uani 1 2 d S T P . .
Ag1 Ag 0.500000 0.23389(7) 0.000000 0.0988(7) Uani 1 2 d S T P . .
Ag2 Ag 0.44702(13) 0.73154(8) 0.62937(10) 0.1559(9) Uani 1 1 d . . . . .
S2 S 0.2907(8) 0.500000 0.9609(7) 0.075(4) Uiso 0.3333 2 d S T P . .
O2 O 0.7897(5) 0.4476(4) 0.2501(5) 0.079(3) Uani 1 1 d . . . . .
O1 O 0.6697(5) 0.4457(4) 0.2408(5) 0.085(3) Uani 1 1 d . . . . .
O4 O 0.7800(6) 0.5546(4) 0.3905(5) 0.089(3) Uani 1 1 d . . . . .
O9 O 0.6166(9) 1.000000 0.8769(7) 0.093(4) Uani 1 2 d S T P . .
O7 O 0.4018(6) 0.9452(3) 0.9910(5) 0.088(3) Uani 1 1 d . . . . .
O5 O 0.6609(7) 0.5546(4) 0.3808(5) 0.097(3) Uani 1 1 d . . . . .
O8 O 0.4866(6) 0.9450(3) 0.9124(5) 0.090(3) Uani 1 1 d . . . . .
S1 S 0.2396(7) 0.7052(5) 0.6968(6) 0.097(3) Uiso 0.3333 1 d D . . . .
O13 O 0.2584(11) 0.500000 0.8943(10) 0.019(5) Uiso 0.3333 2 d S T P . .
O6 O 0.5448(9) 0.500000 0.2958(10) 0.132(6) Uani 1 2 d S T P . .
C1 C 0.7342(9) 0.4295(6) 0.2260(7) 0.076(4) Uani 1 1 d . . . . .
O10 O 0.2662(9) 0.6508(7) 0.6885(8) 0.036(4) Uiso 0.3333 1 d . . . . .
N2 N 0.9304(9) 0.3196(5) 0.0548(8) 0.110(5) Uani 1 1 d . . . . .
O3 O 0.9015(7) 0.500000 0.3331(8) 0.106(5) Uani 1 2 d S T P . .
C10 C 0.7176(11) 0.5720(7) 0.4049(8) 0.094(5) Uani 1 1 d . . . . .
C8 C 0.8770(11) 0.3294(6) 0.0783(10) 0.105(5) Uani 1 1 d . . . . .
C7 C 0.8074(10) 0.3419(6) 0.1040(8) 0.095(5) Uani 1 1 d . . . . .
N1 N 0.5730(10) 0.2785(8) 0.0617(9) 0.140(7) Uani 1 1 d . . . . .
C11 C 0.7118(10) 0.6105(7) 0.4542(8) 0.097(5) Uani 1 1 d . . . . .
C4 C 0.6829(10) 0.3296(6) 0.1048(8) 0.091(4) Uani 1 1 d . . . . .
C6 C 0.7458(11) 0.3168(6) 0.0793(8) 0.098(5) Uani 1 1 d . . . . .
H6 H 0.748688 0.291771 0.045840 0.118 Uiso 1 1 calc R . . . .
C2 C 0.7365(8) 0.3908(6) 0.1737(8) 0.085(4) Uani 1 1 d . . . . .
C20 C 0.3903(9) 0.8890(6) 0.8996(8) 0.088(4) Uani 1 1 d . . . . .
C9 C 0.8015(8) 0.3792(5) 0.1464(7) 0.080(4) Uani 1 1 d . . . . .
H9 H 0.842180 0.398673 0.158695 0.096 Uiso 1 1 calc R . . . .
C5 C 0.6225(11) 0.3011(7) 0.0807(9) 0.106(5) Uani 1 1 d . . . . .
C19 C 0.4259(9) 0.9282(6) 0.9379(9) 0.098(5) Uani 1 1 d . . . . .
C3 C 0.6770(9) 0.3672(6) 0.1503(7) 0.085(4) Uani 1 1 d . . . . .
H3 H 0.631774 0.376881 0.165488 0.102 Uiso 1 1 calc R . . . .
C18 C 0.7738(13) 0.6361(7) 0.4733(8) 0.115(7) Uani 1 1 d . . . . .
H18 H 0.817445 0.626408 0.454636 0.138 Uiso 1 1 calc R . . . .
C27 C 0.3246(10) 0.8738(6) 0.9203(8) 0.102(5) Uani 1 1 d . . . . .
H27 H 0.304642 0.890082 0.956959 0.123 Uiso 1 1 calc R . . . .
C21 C 0.4187(9) 0.8649(6) 0.8502(7) 0.095(5) Uani 1 1 d . . . . .
H21 H 0.464747 0.874133 0.836569 0.114 Uiso 1 1 calc R . . . .
C12 C 0.6530(12) 0.6275(7) 0.4796(8) 0.113(6) Uani 1 1 d . . . . .
H12 H 0.609870 0.611843 0.465477 0.136 Uiso 1 1 calc R . . . .
C25 C 0.2867(11) 0.8349(7) 0.8883(10) 0.112(6) Uani 1 1 d . . . . .
O14 O 0.2856(17) 0.5539(12) 0.9915(15) 0.097(9) Uiso 0.3333 1 d . . . . .
C22 C 0.3814(13) 0.8256(7) 0.8174(10) 0.118(6) Uani 1 1 d . . . . .
N6 N 0.1648(11) 0.8036(7) 0.9240(9) 0.135(6) Uani 1 1 d D . . . .
F5 F 0.418(2) 0.500000 1.0029(18) 0.098(10) Uiso 0.3333 2 d S T P . .
N5 N 0.4432(11) 0.7798(8) 0.7197(11) 0.164(8) Uani 1 1 d . . . . .
C24 C 0.3173(12) 0.8095(7) 0.8364(10) 0.111(6) Uani 1 1 d . . . . .
H24 H 0.293702 0.781849 0.815145 0.134 Uiso 1 1 calc R . . . .
C26 C 0.2172(13) 0.8185(9) 0.9089(11) 0.135(7) Uani 1 1 d D . . . .
O12 O 0.2519(15) 0.7205(11) 0.7582(14) 0.080(7) Uiso 0.3333 1 d . . . . .
C23 C 0.4148(14) 0.8032(9) 0.7614(11) 0.143(8) Uani 1 1 d . . . . .
O11 O 0.2706(19) 0.7327(13) 0.6428(17) 0.106(10) Uiso 0.3333 1 d . . . . .
F3 F 0.1085(17) 0.6718(11) 0.7325(15) 0.123(10) Uiso 0.3333 1 d D . . . .
F1 F 0.133(2) 0.6907(15) 0.6324(19) 0.167(14) Uiso 0.3333 1 d D . . . .
N4 N 0.5336(12) 0.6928(9) 0.5784(10) 0.169(9) Uani 1 1 d D . . . .
C13 C 0.6489(15) 0.6655(10) 0.5246(10) 0.125(7) Uani 1 1 d . . . . .
C16 C 0.7735(17) 0.6740(9) 0.5174(11) 0.134(8) Uani 1 1 d . . . . .
N3 N 0.8877(15) 0.7213(9) 0.5560(11) 0.166(9) Uani 1 1 d . . . . .
C15 C 0.703(2) 0.6880(9) 0.5448(10) 0.147(11) Uani 1 1 d . . . . .
H15 H 0.699978 0.713792 0.577290 0.176 Uiso 1 1 calc R . . . .
C17 C 0.8374(19) 0.6976(11) 0.5385(13) 0.146(9) Uani 1 1 d . . . . .
F2 F 0.107(3) 0.7451(14) 0.705(2) 0.196(18) Uiso 0.3333 1 d D . . . .
C14 C 0.5837(14) 0.6804(8) 0.5562(10) 0.153(10) Uani 1 1 d D . . . .
F4 F 0.3955(14) 0.4622(10) 0.9148(12) 0.094(7) Uiso 0.3333 1 d . . . . .
C29 C 0.385(3) 0.500000 0.951(2) 0.058(12) Uiso 0.3333 2 d S T P . .
C28 C 0.1446(11) 0.7035(17) 0.6943(18) 0.14(2) Uiso 0.3333 1 d D . . . .

loop_
_atom_site_aniso_label
_atom_site_aniso_U_11
_atom_site_aniso_U_22
_atom_site_aniso_U_33
_atom_site_aniso_U_23
_atom_site_aniso_U_13
_atom_site_aniso_U_12
Ru1 0.0821(11) 0.0803(11) 0.0785(11) 0.000 0.0214(8) 0.000
Ru2 0.0815(11) 0.0821(11) 0.0905(12) 0.000 0.0312(9) 0.000
Ru3 0.1056(14) 0.0696(10) 0.0815(11) 0.000 0.0321(9) 0.000
Ag1 0.0745(11) 0.0980(12) 0.1245(15) 0.000 0.0156(10) 0.000
Ag2 0.188(2) 0.1455(16) 0.1354(15) -0.0320(12) 0.0219(13) 0.0483(14)
O2 0.068(6) 0.087(6) 0.082(6) -0.014(5) 0.020(5) 0.003(5)
O1 0.085(7) 0.089(6) 0.084(6) -0.006(5) 0.025(5) -0.004(5)
O4 0.101(8) 0.084(6) 0.084(6) -0.016(5) 0.022(6) 0.010(6)
O9 0.123(12) 0.067(8) 0.091(9) 0.000 0.044(8) 0.000
O7 0.103(7) 0.074(6) 0.089(6) -0.009(5) 0.044(6) -0.010(5)
O5 0.095(8) 0.103(8) 0.094(7) -0.001(6) 0.047(6) 0.019(7)
O8 0.115(8) 0.071(6) 0.086(6) -0.017(5) 0.019(6) -0.004(6)
O6 0.086(11) 0.151(15) 0.160(16) 0.000 0.032(11) 0.000
C1 0.083(11) 0.085(10) 0.063(8) 0.014(7) 0.024(8) 0.009(9)
N2 0.088(10) 0.099(10) 0.143(12) -0.016(9) 0.025(9) 0.015(8)
O3 0.066(9) 0.138(13) 0.114(11) 0.000 0.030(8) 0.000
C10 0.094(13) 0.098(12) 0.091(11) 0.008(10) 0.030(10) 0.003(11)
C8 0.104(14) 0.065(9) 0.147(16) -0.021(10) 0.013(12) 0.000(9)
C7 0.117(14) 0.080(10) 0.090(10) -0.001(9) 0.014(10) 0.003(10)
N1 0.146(15) 0.159(15) 0.118(12) -0.039(11) 0.039(11) -0.069(13)
C11 0.108(13) 0.091(11) 0.093(11) -0.001(10) 0.021(11) -0.005(11)
C4 0.098(12) 0.094(11) 0.082(10) 0.009(9) 0.010(9) -0.004(10)
C6 0.135(16) 0.063(9) 0.096(11) -0.007(8) 0.005(11) 0.002(10)
C2 0.075(10) 0.075(9) 0.104(11) 0.011(9) 0.008(9) -0.004(8)
C20 0.094(11) 0.087(10) 0.086(10) -0.007(9) 0.017(9) 0.005(9)
C9 0.080(10) 0.079(9) 0.083(9) -0.006(8) 0.022(7) -0.007(7)
C5 0.124(15) 0.101(12) 0.094(11) -0.026(10) 0.025(11) -0.020(12)
C19 0.085(11) 0.086(10) 0.123(13) 0.007(10) 0.033(10) -0.008(9)
C3 0.099(12) 0.083(9) 0.074(9) -0.004(8) -0.003(8) -0.009(9)
C18 0.18(2) 0.093(11) 0.072(10) -0.013(10) 0.035(12) 0.002(13)
C27 0.121(14) 0.087(11) 0.100(11) -0.016(9) 0.018(11) -0.001(10)
C21 0.095(11) 0.102(12) 0.089(10) -0.020(10) 0.013(9) -0.006(10)
C12 0.135(16) 0.106(13) 0.101(12) -0.013(11) 0.036(12) 0.011(12)
C25 0.120(15) 0.095(12) 0.121(14) 0.008(12) 0.006(12) -0.007(11)
C22 0.148(19) 0.080(11) 0.128(15) -0.029(11) 0.017(14) 0.021(12)
N6 0.137(15) 0.130(14) 0.139(14) 0.006(11) 0.036(12) -0.012(12)
N5 0.154(17) 0.165(16) 0.171(18) -0.076(15) -0.023(14) 0.047(14)
C24 0.128(16) 0.081(11) 0.126(14) -0.021(11) 0.017(13) 0.013(11)
C26 0.16(2) 0.130(17) 0.117(15) 0.006(13) 0.025(16) -0.019(16)
C23 0.17(2) 0.147(18) 0.118(15) -0.056(15) 0.032(15) -0.004(16)
N4 0.19(2) 0.174(19) 0.143(16) -0.029(14) 0.063(14) 0.066(16)
C13 0.15(2) 0.134(18) 0.096(14) -0.036(13) 0.023(13) 0.047(15)
C16 0.19(3) 0.101(14) 0.109(15) 0.010(13) 0.023(17) 0.013(16)
N3 0.21(3) 0.140(16) 0.147(17) -0.041(14) 0.008(17) -0.021(16)
C15 0.26(4) 0.099(14) 0.078(12) -0.023(11) 0.010(18) 0.015(19)
C17 0.19(3) 0.120(19) 0.132(19) -0.008(16) 0.004(19) 0.014(19)
C14 0.27(3) 0.099(14) 0.089(13) 0.008(11) 0.038(18) 0.043(19)

loop_
_atom_type_symbol
_atom_type_description
_atom_type_scat_dispersion_real
_atom_type_scat_dispersion_imag
_atom_type_scat_source
C C -0.0001 0.0005 'International Tables Vol C Tables 4.2.6.8 and 6.1.1.4'
H H 0.0000 0.0000 'International Tables Vol C Tables 4.2.6.8 and 6.1.1.4'
Ag Ag -0.7793 2.7891 'International Tables Vol C Tables 4.2.6.8 and 6.1.1.4'
F F 0.0171 0.0103 'International Tables Vol C Tables 4.2.6.8 and 6.1.1.4'
N N 0.0061 0.0033 'International Tables Vol C Tables 4.2.6.8 and 6.1.1.4'
O O 0.0017 0.0018 'International Tables Vol C Tables 4.2.6.8 and 6.1.1.4'
Ru Ru -0.1866 2.2043 'International Tables Vol C Tables 4.2.6.8 and 6.1.1.4'
S S 0.1246 0.1234 'International Tables Vol C Tables 4.2.6.8 and 6.1.1.4'

loop_
_citation_id
_citation_doi
_citation_year
1 10.26434/chemrxiv.12556160 2020

loop_
_geom_angle_atom_site_label_1
_geom_angle_atom_site_label_2
_geom_angle_atom_site_label_3
_geom_angle
_geom_angle_site_symmetry_1
_geom_angle_site_symmetry_3
_geom_angle_publ_flag
O2 Ru1 Ru2 90.1(3) . . ?
O2 Ru1 Ru2 90.1(3) 6_565 . ?
O2 Ru1 O2 86.7(6) . 6_565 ?
O2 Ru1 O4 178.5(4) . . ?
O2 Ru1 O4 91.9(4) 6_565 . ?
O2 Ru1 O4 91.9(4) . 6_565 ?
O2 Ru1 O4 178.5(4) 6_565 6_565 ?
O2 Ru1 O3 90.9(4) 6_565 . ?
O2 Ru1 O3 90.9(4) . . ?
O4 Ru1 Ru2 90.6(3) 6_565 . ?
O4 Ru1 Ru2 90.6(3) . . ?
O4 Ru1 O4 89.4(6) . 6_565 ?
O4 Ru1 O3 88.5(4) . . ?
O4 Ru1 O3 88.5(4) 6_565 . ?
O3 Ru1 Ru2 178.7(4) . . ?
O1 Ru2 Ru1 89.6(3) 6_565 . ?
O1 Ru2 Ru1 89.6(3) . . ?
O1 Ru2 O1 89.7(6) . 6_565 ?
O1 Ru2 O5 178.1(5) . . ?
O1 Ru2 O5 178.1(5) 6_565 6_565 ?
O1 Ru2 O5 90.6(4) 6_565 . ?
O1 Ru2 O5 90.6(4) . 6_565 ?
O1 Ru2 O6 89.0(5) 6_565 . ?
O1 Ru2 O6 89.0(5) . . ?
O5 Ru2 Ru1 88.5(4) . . ?
O5 Ru2 Ru1 88.5(4) 6_565 . ?
O5 Ru2 O5 88.9(6) 6_565 . ?
O5 Ru2 O6 92.9(5) 6_565 . ?
O5 Ru2 O6 92.9(5) . . ?
O6 Ru2 Ru1 178.0(5) . . ?
O9 Ru3 Ru3 174.9(5) . 5_677 ?
O7 Ru3 Ru3 91.2(3) 2_657 5_677 ?
O7 Ru3 Ru3 91.2(3) 5_677 5_677 ?
O7 Ru3 O9 92.3(4) 5_677 . ?
O7 Ru3 O9 92.3(4) 2_657 . ?
O7 Ru3 O7 90.0(6) 5_677 2_657 ?
O8 Ru3 Ru3 89.5(3) . 5_677 ?
O8 Ru3 Ru3 89.5(3) 6_575 5_677 ?
O8 Ru3 O9 87.0(4) . . ?
O8 Ru3 O9 87.0(4) 6_575 . ?
O8 Ru3 O7 89.7(4) . 2_657 ?
O8 Ru3 O7 89.7(4) 6_575 5_677 ?
O8 Ru3 O7 179.2(4) . 5_677 ?
O8 Ru3 O7 179.2(4) 6_575 2_657 ?
O8 Ru3 O8 90.6(6) . 6_575 ?
N2 Ag1 N2 102.7(8) 8_455 7_655 ?
N1 Ag1 N2 114.3(6) . 8_455 ?
N1 Ag1 N2 104.8(7) 2_655 8_455 ?
N1 Ag1 N2 114.3(6) 2_655 7_655 ?
N1 Ag1 N2 104.8(7) . 7_655 ?
N1 Ag1 N1 115.5(12) . 2_655 ?
N4 Ag2 N5 133.5(8) . . ?
N4 Ag2 N3 107.4(9) . 8_465 ?
N3 Ag2 N5 102.8(9) 8_465 . ?
O13 S2 O14 110.3(13) . . ?
O13 S2 O14 110.3(13) . 6_565 ?
O13 S2 C29 106(2) . . ?
O14 S2 O14 131(2) . 6_565 ?
O14 S2 C29 96.8(15) . . ?
O14 S2 C29 96.8(15) 6_565 . ?
C1 O2 Ru1 119.4(9) . . ?
C1 O1 Ru2 117.0(10) . . ?
C10 O4 Ru1 117.2(11) . . ?
C19 O7 Ru3 118.0(10) . 5_677 ?
C10 O5 Ru2 120.0(10) . . ?
C19 O8 Ru3 118.3(10) . . ?
O10 S1 C28 107.8(18) . . ?
O12 S1 O10 109.6(16) . . ?
O12 S1 O11 120(2) . . ?
O12 S1 C28 101(2) . . ?
O11 S1 O10 103.7(18) . . ?
O11 S1 C28 114(2) . . ?
O2 C1 O1 123.8(13) . . ?
O2 C1 C2 120.8(13) . . ?
O1 C1 C2 115.3(15) . . ?
C8 N2 Ag1 151.1(14) . 7_655 ?
O4 C10 C11 119.3(18) . . ?
O5 C10 O4 123.5(16) . . ?
O5 C10 C11 117.0(16) . . ?
N2 C8 C7 176(2) . . ?
C6 C7 C8 120.1(16) . . ?
C9 C7 C8 119.8(17) . . ?
C9 C7 C6 119.9(16) . . ?
C5 N1 Ag1 162.6(15) . . ?
C18 C11 C10 117.2(17) . . ?
C12 C11 C10 127(2) . . ?
C12 C11 C18 115.9(18) . . ?
C6 C4 C5 115.7(16) . . ?
C6 C4 C3 122.0(17) . . ?
C3 C4 C5 122.3(16) . . ?
C4 C6 C7 117.8(16) . . ?
C9 C2 C1 118.8(14) . . ?
C3 C2 C1 122.0(14) . . ?
C3 C2 C9 119.2(15) . . ?
C27 C20 C19 116.5(14) . . ?
C21 C20 C19 124.4(16) . . ?
C21 C20 C27 118.9(16) . . ?
C7 C9 C2 121.1(16) . . ?
N1 C5 C4 179(2) . . ?
O7 C19 O8 123.0(15) . . ?
O7 C19 C20 122.8(14) . . ?
O8 C19 C20 114.1(15) . . ?
C2 C3 C4 119.4(16) . . ?
C16 C18 C11 122(2) . . ?
C20 C27 C25 121.3(16) . . ?
C20 C21 C22 120.6(17) . . ?
C11 C12 C13 125(2) . . ?
C27 C25 C26 122(2) . . ?
C24 C25 C27 119.3(19) . . ?
C24 C25 C26 118(2) . . ?
C21 C22 C23 117(2) . . ?
C24 C22 C21 122.0(18) . . ?
C24 C22 C23 121(2) . . ?
C23 N5 Ag2 155(2) . . ?
C22 C24 C25 117.8(18) . . ?
N6 C26 C25 177(3) . . ?
N5 C23 C22 172(3) . . ?
C14 N4 Ag2 168(2) . . ?
C12 C13 C14 124(3) . . ?
C15 C13 C12 121(2) . . ?
C15 C13 C14 115(2) . . ?
C18 C16 C15 117(3) . . ?
C18 C16 C17 121(3) . . ?
C17 C16 C15 122(2) . . ?
C17 N3 Ag2 152(2) . 8_565 ?
C13 C15 C16 119(2) . . ?
N3 C17 C16 174(3) . . ?
N4 C14 C13 177(3) . . ?
F5 C29 S2 112(4) . . ?
F5 C29 F4 115(3) . . ?
F5 C29 F4 115(3) . 6_565 ?
F4 C29 S2 104(3) 6_565 . ?
F4 C29 S2 104(3) . . ?
F4 C29 F4 104(4) 6_565 . ?
F3 C28 S1 121(3) . . ?
F1 C28 S1 100(3) . . ?
F1 C28 F3 109(4) . . ?
F2 C28 S1 121(4) . . ?
F2 C28 F3 98(2) . . ?
F2 C28 F1 107(3) . . ?

loop_
_geom_bond_atom_site_label_1
_geom_bond_atom_site_label_2
_geom_bond_distance
_geom_bond_site_symmetry_2
_geom_bond_publ_flag
Ru1 Ru2 2.280(3) . ?
Ru1 O2 1.995(9) . ?
Ru1 O2 1.995(9) 6_565 ?
Ru1 O4 2.028(9) 6_565 ?
Ru1 O4 2.028(9) . ?
Ru1 O3 2.221(14) . ?
Ru2 O1 2.013(9) . ?
Ru2 O1 2.013(9) 6_565 ?
Ru2 O5 2.037(12) 6_565 ?
Ru2 O5 2.037(12) . ?
Ru2 O6 2.252(18) . ?
Ru3 Ru3 2.272(3) 5_677 ?
Ru3 O9 2.255(13) . ?
Ru3 O7 2.028(10) 5_677 ?
Ru3 O7 2.028(10) 2_657 ?
Ru3 O8 2.023(10) 6_575 ?
Ru3 O8 2.023(10) . ?
Ag1 N2 2.238(15) 7_655 ?
Ag1 N2 2.238(15) 8_455 ?
Ag1 N1 2.185(19) . ?
Ag1 N1 2.185(18) 2_655 ?
Ag2 N5 2.244(19) . ?
Ag2 N4 2.207(19) . ?
Ag2 N3 2.23(2) 8_465 ?
S2 O13 1.48(3) . ?
S2 O14 1.55(3) . ?
S2 O14 1.55(3) 6_565 ?
S2 C29 1.79(5) . ?
O2 C1 1.241(17) . ?
O1 C1 1.329(17) . ?
O4 C10 1.30(2) . ?
O7 C19 1.270(19) . ?
O5 C10 1.25(2) . ?
O8 C19 1.343(18) . ?
S1 O10 1.52(2) . ?
S1 O12 1.34(3) . ?
S1 O11 1.45(4) . ?
S1 C28 1.791(19) . ?
C1 C2 1.48(2) . ?
N2 C8 1.16(2) . ?
C10 C11 1.43(2) . ?
C8 C7 1.46(3) . ?
C7 C6 1.42(2) . ?
C7 C9 1.31(2) . ?
N1 C5 1.16(2) . ?
C11 C18 1.40(3) . ?
C11 C12 1.31(2) . ?
C4 C6 1.35(2) . ?
C4 C5 1.44(3) . ?
C4 C3 1.36(2) . ?
C2 C9 1.39(2) . ?
C2 C3 1.36(2) . ?
C20 C19 1.45(2) . ?
C20 C27 1.38(2) . ?
C20 C21 1.32(2) . ?
C18 C16 1.34(3) . ?
C27 C25 1.40(2) . ?
C21 C22 1.41(2) . ?
C12 C13 1.36(3) . ?
C25 C24 1.39(3) . ?
C25 C26 1.45(3) . ?
C22 C24 1.35(3) . ?
C22 C23 1.44(3) . ?
N6 C26 1.115(17) . ?
F5 C29 1.23(5) . ?
N5 C23 1.19(3) . ?
F3 C28 1.338(19) . ?
F1 C28 1.32(2) . ?
N4 C14 1.107(18) . ?
C13 C15 1.24(3) . ?
C13 C14 1.46(3) . ?
C16 C15 1.50(4) . ?
C16 C17 1.41(4) . ?
N3 C17 1.18(3) . ?
F2 C28 1.316(19) . ?
F4 C29 1.25(4) . ?

loop_
_smtbx_masks_void_nr
_smtbx_masks_void_average_x
_smtbx_masks_void_average_y
_smtbx_masks_void_average_z
_smtbx_masks_void_volume
_smtbx_masks_void_count_electrons
_smtbx_masks_void_content
1 -0.108 0.000 -0.169 1977.4 258.9 ?
2 -0.734 0.500 -0.246 1977.4 258.9 ?
